data_4001972
loop_
_publ_author_name
'Samal, Saroj L.'
'Pandey, Abhishek'
'Johnston, David C.'
'Corbett, John D.'
'Miller, Gordon J.'

_publ_section_title
;
 Taking Advantage of Gold&#x2019;s Electronegativity inR4Mn3--xAu10+x(R=
 Gd or Y; 0.2 &#x2264;x&#x2264; 1)
;
_journal_issue 10
_journal_name_full 'Chemistry of Materials'
_journal_page_first 3209
_journal_paper_doi 10.1021/cm500871c
_journal_volume 26
_journal_year 2014
_chemical_formula_sum 'Au3.42 Gd1.33 Mn0.92'
_chemical_formula_weight 933.31
_chemical_name_systematic
; 
 ? 
;
_space_group_IT_number 64
_symmetry_cell_setting orthorhombic
_symmetry_space_group_name_Hall '-C 2ac 2'
_symmetry_space_group_name_H-M 'C m c a'
_atom_sites_solution_primary direct
_atom_sites_solution_secondary difmap
_audit_creation_method SHELXL-97
_cell_angle_alpha 90.00
_cell_angle_beta 90.00
_cell_angle_gamma 90.00
_cell_formula_units_Z 12
_cell_length_a 13.5810(15)
_cell_length_b 9.9251(10)
_cell_length_c 10.0151(8)
_cell_measurement_reflns_used 1031
_cell_measurement_temperature 293(2)
_cell_measurement_theta_max 30.12
_cell_measurement_theta_min 3.00
_cell_volume 1350.0(2)
_computing_structure_refinement 'SHELXL-97 (Sheldrick, 1997)'
_computing_structure_solution 'SHELXS-97 (Sheldrick, 1990)'
_diffrn_ambient_temperature 293(2)
_diffrn_measured_fraction_theta_full 0.998
_diffrn_measured_fraction_theta_max 0.998
_diffrn_radiation_monochromator graphite
_diffrn_radiation_source 'fine-focus sealed tube'
_diffrn_radiation_type MoK\a
_diffrn_radiation_wavelength 0.71073
_diffrn_reflns_av_R_equivalents 0.0912
_diffrn_reflns_av_sigmaI/netI 0.0534
_diffrn_reflns_limit_h_max 19
_diffrn_reflns_limit_h_min -19
_diffrn_reflns_limit_k_max 13
_diffrn_reflns_limit_k_min -13
_diffrn_reflns_limit_l_max 14
_diffrn_reflns_limit_l_min -14
_diffrn_reflns_number 8104
_diffrn_reflns_theta_full 30.12
_diffrn_reflns_theta_max 30.12
_diffrn_reflns_theta_min 3.00
_exptl_absorpt_coefficient_mu 132.63
_exptl_absorpt_correction_T_max 0.045
_exptl_absorpt_correction_T_min 0.010
_exptl_absorpt_correction_type empirical
_exptl_absorpt_process_details SADABS
_exptl_crystal_colour metallic
_exptl_crystal_density_diffrn 13.772
_exptl_crystal_density_method 'not measured'
_exptl_crystal_description irregular
_exptl_crystal_F_000 4531
_exptl_crystal_size_max 0.06
_exptl_crystal_size_mid 0.05
_exptl_crystal_size_min 0.04
_refine_diff_density_max 3.464
_refine_diff_density_min -2.489
_refine_diff_density_rms 0.725
_refine_ls_extinction_coef 0.000137(12)
_refine_ls_extinction_expression Fc^*^=kFc[1+0.001xFc^2^\l^3^/sin(2\q)]^-1/4^
_refine_ls_extinction_method SHELXL
_refine_ls_goodness_of_fit_ref 0.996
_refine_ls_matrix_type full
_refine_ls_number_parameters 48
_refine_ls_number_reflns 1031
_refine_ls_number_restraints 0
_refine_ls_restrained_S_all 0.996
_refine_ls_R_factor_all 0.0488
_refine_ls_R_factor_gt 0.0326
_refine_ls_shift/su_max 0.001
_refine_ls_shift/su_mean 0.000
_refine_ls_structure_factor_coef Fsqd
_refine_ls_weighting_details 'calc w=1/[\s^2^(Fo^2^)+(0.0265P)^2^+0.0000P] where P=(Fo^2^+2Fc^2^)/3'
_refine_ls_weighting_scheme calc
_refine_ls_wR_factor_gt 0.0663
_refine_ls_wR_factor_ref 0.0734
_reflns_number_gt 806
_reflns_number_total 1031
_reflns_threshold_expression >2sigma(I)
_cod_data_source_file cm500871c_si_003.cif
_cod_data_source_block Gd4Mn2.8Au10.2
_cod_depositor_comments
;
The following automatic conversions were performed:

'_symmetry_cell_setting' value 'Orthorhombic' changed to
'orthorhombic' according to
/usr/data/users/saulius/crontab/automatic-downloads/rss-feeds/ACS/lib/dictionaries/cif_core.dic
dictionary named 'cif_core.dic' version 2.4.2 from 2011-04-26.

Automatic conversion script
Id: cif_fix_values 2281 2013-09-26 08:29:07Z andrius 

 Adding full bibliography for 4001972--4001978.cif.
;
_cod_original_sg_symbol_H-M 'C mca'
_cod_database_code 4001972

loop_
_symmetry_equiv_pos_as_xyz
'x, y, z'
'-x, -y+1/2, z+1/2'
'-x, y+1/2, -z+1/2'
'x, -y, -z'
'x+1/2, y+1/2, z'
'-x+1/2, -y+1, z+1/2'
'-x+1/2, y+1, -z+1/2'
'x+1/2, -y+1/2, -z'
'-x, -y, -z'
'x, y-1/2, -z-1/2'
'x, -y-1/2, z-1/2'
'-x, y, z'
'-x+1/2, -y+1/2, -z'
'x+1/2, y, -z-1/2'
'x+1/2, -y, z-1/2'
'-x+1/2, y+1/2, z'

loop_
_atom_site_label
_atom_site_type_symbol
_atom_site_fract_x
_atom_site_fract_y
_atom_site_fract_z
_atom_site_U_iso_or_equiv
_atom_site_adp_type
_atom_site_occupancy
_atom_site_symmetry_multiplicity
_atom_site_calc_flag
_atom_site_refinement_flags
Au1 Au 0.14200(5) 0.02441(6) 0.20589(6) 0.01886(17) Uani 1 1 d .
Au2 Au 0.35894(5) 0.29463(6) 0.01864(6) 0.01957(17) Uani 1 1 d .
Au3 Au 0.0000 0.09842(8) 0.40266(8) 0.0158(2) Uani 1 2 d S
Gd1 Gd 0.0000 0.30288(10) 0.20148(10) 0.0171(3) Uani 1 2 d S
Gd2 Gd 0.30211(8) 0.0000 0.0000 0.0160(2) Uani 1 2 d S
Mn4 Mn 0.2500 0.2685(3) 0.2500 0.0201(10) Uani 0.921(6) 2 d SP
Au4 Au 0.2500 0.2685(3) 0.2500 0.0201(10) Uani 0.079(6) 2 d SP
Mn5 Mn 0.0000 0.0000 0.0000 0.0185(14) Uani 0.940(8) 4 d SP
Au5 Au 0.0000 0.0000 0.0000 0.0185(14) Uani 0.060(8) 4 d SP

loop_
_atom_site_aniso_label
_atom_site_aniso_U_11
_atom_site_aniso_U_22
_atom_site_aniso_U_33
_atom_site_aniso_U_23
_atom_site_aniso_U_13
_atom_site_aniso_U_12
Au1 0.0173(3) 0.0229(3) 0.0164(3) -0.0006(2) 0.0022(2) -0.0014(2)
Au2 0.0180(3) 0.0186(3) 0.0222(3) 0.0012(2) 0.0024(2) 0.0026(2)
Au3 0.0137(4) 0.0176(4) 0.0161(4) 0.0010(3) 0.000 0.000
Gd1 0.0152(6) 0.0185(5) 0.0175(5) 0.0017(4) 0.000 0.000
Gd2 0.0123(5) 0.0189(5) 0.0167(5) -0.0007(4) 0.000 0.000
Mn4 0.0189(17) 0.0224(17) 0.0189(15) 0.000 0.0020(11) 0.000
Au4 0.0189(17) 0.0224(17) 0.0189(15) 0.000 0.0020(11) 0.000
Mn5 0.014(2) 0.025(2) 0.017(2) 0.0007(16) 0.000 0.000
Au5 0.014(2) 0.025(2) 0.017(2) 0.0007(16) 0.000 0.000

loop_
_atom_type_symbol
_atom_type_description
_atom_type_scat_dispersion_real
_atom_type_scat_dispersion_imag
_atom_type_scat_source
Mn Mn 0.3368 0.7283 'International Tables Vol C Tables 4.2.6.8 and 6.1.1.4'
Gd Gd -0.1653 3.9035 'International Tables Vol C Tables 4.2.6.8 and 6.1.1.4'
Au Au -2.0133 8.8022 'International Tables Vol C Tables 4.2.6.8 and 6.1.1.4'

loop_
_geom_angle_atom_site_label_1
_geom_angle_atom_site_label_2
_geom_angle_atom_site_label_3
_geom_angle
_geom_angle_site_symmetry_1
_geom_angle_site_symmetry_3
Mn5 Au1 Au3 93.70(2) . .
Mn5 Au1 Mn4 122.18(3) . .
Au3 Au1 Mn4 91.25(3) . .
Mn5 Au1 Au2 58.783(18) . 13
Au3 Au1 Au2 112.08(3) . 13
Mn4 Au1 Au2 66.12(3) . 13
Mn5 Au1 Au2 57.915(17) . 16_545
Au3 Au1 Au2 129.39(3) . 16_545
Mn4 Au1 Au2 138.85(3) . 16_545
Au2 Au1 Au2 89.18(2) 13 16_545
Mn5 Au1 Au4 111.82(3) . 10_556
Au3 Au1 Au4 116.86(3) . 10_556
Mn4 Au1 Au4 116.60(2) . 10_556
Au2 Au1 Au4 130.77(3) 13 10_556
Au2 Au1 Au4 55.62(3) 16_545 10_556
Mn5 Au1 Mn4 111.82(3) . 10_556
Au3 Au1 Mn4 116.86(3) . 10_556
Mn4 Au1 Mn4 116.60(2) . 10_556
Au2 Au1 Mn4 130.77(3) 13 10_556
Au2 Au1 Mn4 55.62(3) 16_545 10_556
Au4 Au1 Mn4 0.00(6) 10_556 10_556
Mn5 Au1 Gd2 89.21(2) . .
Au3 Au1 Gd2 169.49(3) . .
Mn4 Au1 Gd2 78.68(2) . .
Au2 Au1 Gd2 61.158(19) 13 .
Au2 Au1 Gd2 60.350(19) 16_545 .
Au4 Au1 Gd2 71.065(19) 10_556 .
Mn4 Au1 Gd2 71.065(19) 10_556 .
Mn5 Au1 Gd2 149.87(3) . 6_545
Au3 Au1 Gd2 61.44(3) . 6_545
Mn4 Au1 Gd2 77.94(2) . 6_545
Au2 Au1 Gd2 143.60(3) 13 6_545
Au2 Au1 Gd2 123.57(3) 16_545 6_545
Au4 Au1 Gd2 70.44(2) 10_556 6_545
Mn4 Au1 Gd2 70.44(2) 10_556 6_545
Gd2 Au1 Gd2 118.41(2) . 6_545
Mn5 Au1 Au1 149.49(3) . 7_545
Au3 Au1 Au1 116.61(3) . 7_545
Mn4 Au1 Au1 57.70(3) . 7_545
Au2 Au1 Au1 103.27(3) 13 7_545
Au2 Au1 Au1 100.80(2) 16_545 7_545
Au4 Au1 Au1 58.91(3) 10_556 7_545
Mn4 Au1 Au1 58.91(3) 10_556 7_545
Gd2 Au1 Au1 60.35(3) . 7_545
Gd2 Au1 Au1 58.90(3) 6_545 7_545
Mn4 Au2 Au5 119.36(5) . 5
Mn4 Au2 Mn5 119.36(5) . 5
Au5 Au2 Mn5 0.0 5 5
Mn4 Au2 Au3 93.67(5) . 14_556
Au5 Au2 Au3 93.21(2) 5 14_556
Mn5 Au2 Au3 93.21(2) 5 14_556
Mn4 Au2 Au1 135.39(5) . 13
Au5 Au2 Au1 59.820(18) 5 13
Mn5 Au2 Au1 59.820(18) 5 13
Au3 Au2 Au1 130.32(3) 14_556 13
Mn4 Au2 Au1 62.44(6) . 16
Au5 Au2 Au1 58.916(18) 5 16
Mn5 Au2 Au1 58.916(18) 5 16
Au3 Au2 Au1 110.85(3) 14_556 16
Au1 Au2 Au1 90.82(2) 13 16
Mn4 Au2 Gd2 74.04(5) . 13
Au5 Au2 Gd2 90.01(2) 5 13
Mn5 Au2 Gd2 90.01(2) 5 13
Au3 Au2 Gd2 167.24(3) 14_556 13
Au1 Au2 Gd2 61.537(19) 13 13
Au1 Au2 Gd2 60.717(19) 16 13
Mn4 Au2 Gd2 79.90(6) . .
Au5 Au2 Gd2 150.65(3) 5 .
Mn5 Au2 Gd2 150.65(3) 5 .
Au3 Au2 Gd2 61.81(3) 14_556 .
Au1 Au2 Gd2 123.57(3) 13 .
Au1 Au2 Gd2 141.57(3) 16 .
Gd2 Au2 Gd2 117.83(2) 13 .
Mn4 Au2 Gd1 154.86(6) . 13
Au5 Au2 Gd1 75.85(2) 5 13
Mn5 Au2 Gd1 75.85(2) 5 13
Au3 Au2 Gd1 64.13(3) 14_556 13
Au1 Au2 Gd1 68.85(3) 13 13
Au1 Au2 Gd1 134.49(3) 16 13
Gd2 Au2 Gd1 128.61(3) 13 13
Gd2 Au2 Gd1 79.10(3) . 13
Mn4 Au2 Au2 64.18(3) . 13
Au5 Au2 Au2 148.10(3) 5 13
Mn5 Au2 Au2 148.10(3) 5 13
Au3 Au2 Au2 118.62(3) 14_556 13
Au1 Au2 Au2 94.57(3) 13 13
Au1 Au2 Au2 106.98(3) 16 13
Gd2 Au2 Au2 59.46(3) 13 13
Gd2 Au2 Au2 58.37(3) . 13
Gd1 Au2 Au2 114.62(3) 13 13
Mn4 Au2 Mn4 116.66(2) . 13
Au5 Au2 Mn4 114.26(4) 5 13
Mn5 Au2 Mn4 114.26(4) 5 13
Au3 Au2 Mn4 114.78(5) 14_556 13
Au1 Au2 Mn4 56.76(5) 13 13
Au1 Au2 Mn4 134.24(5) 16 13
Gd2 Au2 Mn4 74.80(4) 13 13
Gd2 Au2 Mn4 68.52(5) . 13
Gd1 Au2 Mn4 67.41(2) 13 13
Au2 Au2 Mn4 52.48(2) 13 13
Au3 Au3 Au2 106.80(3) 9_556 7_545
Au3 Au3 Au2 106.80(3) 9_556 14_456
Au2 Au3 Au2 84.72(3) 7_545 14_456
Au3 Au3 Au1 107.80(3) 9_556 12
Au2 Au3 Au1 145.40(4) 7_545 12
Au2 Au3 Au1 84.97(2) 14_456 12
Au3 Au3 Au1 107.80(3) 9_556 .
Au2 Au3 Au1 84.97(2) 7_545 .
Au2 Au3 Au1 145.40(4) 14_456 .
Au1 Au3 Au1 85.04(3) 12 .
Au3 Au3 Gd1 179.85(5) 9_556 .
Au2 Au3 Gd1 73.10(3) 7_545 .
Au2 Au3 Gd1 73.10(3) 14_456 .
Au1 Au3 Gd1 72.31(3) 12 .
Au1 Au3 Gd1 72.31(3) . .
Au3 Au3 Gd2 62.819(17) 9_556 14_456
Au2 Au3 Gd2 137.00(3) 7_545 14_456
Au2 Au3 Gd2 62.137(17) 14_456 14_456
Au1 Au3 Gd2 62.509(17) 12 14_456
Au1 Au3 Gd2 137.80(3) . 14_456
Gd1 Au3 Gd2 117.181(17) . 14_456
Au3 Au3 Gd2 62.819(17) 9_556 6_545
Au2 Au3 Gd2 62.137(17) 7_545 6_545
Au2 Au3 Gd2 137.00(3) 14_456 6_545
Au1 Au3 Gd2 137.80(3) 12 6_545
Au1 Au3 Gd2 62.509(17) . 6_545
Gd1 Au3 Gd2 117.181(17) . 6_545
Gd2 Au3 Gd2 125.64(3) 14_456 6_545
Au3 Au3 Gd1 64.52(4) 9_556 10_556
Au2 Au3 Gd1 137.583(17) 7_545 10_556
Au2 Au3 Gd1 137.583(17) 14_456 10_556
Au1 Au3 Gd1 61.71(2) 12 10_556
Au1 Au3 Gd1 61.71(2) . 10_556
Gd1 Au3 Gd1 115.63(3) . 10_556
Gd2 Au3 Gd1 78.665(18) 14_456 10_556
Gd2 Au3 Gd1 78.666(18) 6_545 10_556
Au3 Au3 Gd1 63.18(3) 9_556 2
Au2 Au3 Gd1 61.54(2) 7_545 2
Au2 Au3 Gd1 61.54(2) 14_456 2
Au1 Au3 Gd1 137.428(17) 12 2
Au1 Au3 Gd1 137.428(17) . 2
Gd1 Au3 Gd1 116.67(3) . 2
Gd2 Au3 Gd1 78.107(18) 14_456 2
Gd2 Au3 Gd1 78.107(18) 6_545 2
Gd1 Au3 Gd1 127.70(3) 10_556 2
Au3 Gd1 Au1 107.19(3) . 10_566
Au3 Gd1 Au1 107.19(3) . 3
Au1 Gd1 Au1 77.89(4) 10_566 3
Au3 Gd1 Au2 106.36(3) . 8_455
Au1 Gd1 Au2 146.45(4) 10_566 8_455
Au1 Gd1 Au2 92.91(2) 3 8_455
Au3 Gd1 Au2 106.36(3) . 13
Au1 Gd1 Au2 92.91(2) 10_566 13
Au1 Gd1 Au2 146.45(4) 3 13
Au2 Gd1 Au2 77.02(3) 8_455 13
Au3 Gd1 Au3 154.78(4) . 10_566
Au1 Gd1 Au3 54.98(2) 10_566 10_566
Au1 Gd1 Au3 54.98(2) 3 10_566
Au2 Gd1 Au3 93.23(3) 8_455 10_566
Au2 Gd1 Au3 93.23(3) 13 10_566
Au3 Gd1 Au3 152.92(4) . 2_554
Au1 Gd1 Au3 93.69(3) 10_566 2_554
Au1 Gd1 Au3 93.69(3) 3 2_554
Au2 Gd1 Au3 54.33(2) 8_455 2_554
Au2 Gd1 Au3 54.33(2) 13 2_554
Au3 Gd1 Au3 52.30(3) 10_566 2_554
Au3 Gd1 Au1 53.76(2) . 12
Au1 Gd1 Au1 160.61(4) 10_566 12
Au1 Gd1 Au1 102.94(2) 3 12
Au2 Gd1 Au1 52.78(2) 8_455 12
Au2 Gd1 Au1 96.18(3) 13 12
Au3 Gd1 Au1 140.99(2) 10_566 12
Au3 Gd1 Au1 105.52(3) 2_554 12
Au3 Gd1 Au1 53.76(2) . .
Au1 Gd1 Au1 102.94(2) 10_566 .
Au1 Gd1 Au1 160.61(4) 3 .
Au2 Gd1 Au1 96.18(3) 8_455 .
Au2 Gd1 Au1 52.78(2) 13 .
Au3 Gd1 Au1 140.99(2) 10_566 .
Au3 Gd1 Au1 105.52(3) 2_554 .
Au1 Gd1 Au1 69.80(3) 12 .
Au3 Gd1 Au2 53.23(2) . 7_545
Au1 Gd1 Au2 54.07(2) 10_566 7_545
Au1 Gd1 Au2 97.02(3) 3 7_545
Au2 Gd1 Au2 159.23(4) 8_455 7_545
Au2 Gd1 Au2 103.45(2) 13 7_545
Au3 Gd1 Au2 107.41(3) 10_566 7_545
Au3 Gd1 Au2 142.36(2) 2_554 7_545
Au1 Gd1 Au2 106.99(3) 12 7_545
Au1 Gd1 Au2 69.31(2) . 7_545
Au3 Gd1 Au2 53.23(2) . 14_456
Au1 Gd1 Au2 97.02(3) 10_566 14_456
Au1 Gd1 Au2 54.07(2) 3 14_456
Au2 Gd1 Au2 103.45(2) 8_455 14_456
Au2 Gd1 Au2 159.23(4) 13 14_456
Au3 Gd1 Au2 107.41(3) 10_566 14_456
Au3 Gd1 Au2 142.36(2) 2_554 14_456
Au1 Gd1 Au2 69.31(2) 12 14_456
Au1 Gd1 Au2 106.99(3) . 14_456
Au2 Gd1 Au2 68.68(3) 7_545 14_456
Au3 Gd1 Mn4 80.24(4) . .
Au1 Gd1 Mn4 53.78(5) 10_566 .
Au1 Gd1 Mn4 130.35(5) 3 .
Au2 Gd1 Mn4 133.09(4) 8_455 .
Au2 Gd1 Mn4 57.08(2) 13 .
Au3 Gd1 Mn4 98.08(5) 10_566 .
Au3 Gd1 Mn4 99.49(2) 2_554 .
Au1 Gd1 Mn4 118.72(5) 12 .
Au1 Gd1 Mn4 49.71(5) . .
Au2 Gd1 Mn4 47.592(13) 7_545 .
Au2 Gd1 Mn4 115.91(3) 14_456 .
Au2 Gd2 Au2 86.20(4) 16_545 13
Au2 Gd2 Au1 57.30(2) 16_545 4
Au2 Gd2 Au1 58.93(2) 13 4
Au2 Gd2 Au1 58.93(2) 16_545 .
Au2 Gd2 Au1 57.30(2) 13 .
Au1 Gd2 Au1 87.35(4) 4 .
Au2 Gd2 Au3 148.15(2) 16_545 14_556
Au2 Gd2 Au3 116.72(2) 13 14_556
Au1 Gd2 Au3 152.97(2) 4 14_556
Au1 Gd2 Au3 113.330(19) . 14_556
Au2 Gd2 Au3 116.72(2) 16_545 6_544
Au2 Gd2 Au3 148.15(2) 13 6_544
Au1 Gd2 Au3 113.330(19) 4 6_544
Au1 Gd2 Au3 152.97(2) . 6_544
Au3 Gd2 Au3 54.36(3) 14_556 6_544
Au2 Gd2 Au2 147.01(4) 16_545 .
Au2 Gd2 Au2 62.17(2) 13 .
Au1 Gd2 Au2 107.71(2) 4 .
Au1 Gd2 Au2 93.68(2) . .
Au3 Gd2 Au2 56.05(2) 14_556 .
Au3 Gd2 Au2 96.05(3) 6_544 .
Au2 Gd2 Au2 62.17(2) 16_545 4
Au2 Gd2 Au2 147.01(4) 13 4
Au1 Gd2 Au2 93.68(2) 4 4
Au1 Gd2 Au2 107.71(2) . 4
Au3 Gd2 Au2 96.05(3) 14_556 4
Au3 Gd2 Au2 56.05(2) 6_544 4
Au2 Gd2 Au2 150.49(5) . 4
Au2 Gd2 Au1 100.11(2) 16_545 7_545
Au2 Gd2 Au1 100.82(2) 13 7_545
Au1 Gd2 Au1 148.03(4) 4 7_545
Au1 Gd2 Au1 60.75(2) . 7_545
Au3 Gd2 Au1 56.05(2) 14_556 7_545
Au3 Gd2 Au1 96.66(3) 6_544 7_545
Au2 Gd2 Au1 78.496(19) . 7_545
Au2 Gd2 Au1 94.17(2) 4 7_545
Au2 Gd2 Au1 100.82(2) 16_545 6_544
Au2 Gd2 Au1 100.11(2) 13 6_544
Au1 Gd2 Au1 60.75(2) 4 6_544
Au1 Gd2 Au1 148.03(4) . 6_544
Au3 Gd2 Au1 96.66(3) 14_556 6_544
Au3 Gd2 Au1 56.05(2) 6_544 6_544
Au2 Gd2 Au1 94.17(2) . 6_544
Au2 Gd2 Au1 78.496(19) 4 6_544
Au1 Gd2 Au1 151.20(5) 7_545 6_544
Au2 Gd2 Au4 49.89(2) 16_545 10_556
Au2 Gd2 Au4 110.27(4) 13 10_556
Au1 Gd2 Au4 107.09(3) 4 10_556
Au1 Gd2 Au4 53.92(3) . 10_556
Au3 Gd2 Au4 99.36(2) 14_556 10_556
Au3 Gd2 Au4 101.54(3) 6_544 10_556
Au2 Gd2 Au4 130.26(3) . 10_556
Au2 Gd2 Au4 57.15(4) 4 10_556
Au1 Gd2 Au4 53.63(3) 7_545 10_556
Au1 Gd2 Au4 133.98(4) 6_544 10_556
Au2 Gd2 Au4 110.27(4) 16_545 13
Au2 Gd2 Au4 49.89(2) 13 13
Au1 Gd2 Au4 53.92(3) 4 13
Au1 Gd2 Au4 107.09(3) . 13
Au3 Gd2 Au4 101.54(3) 14_556 13
Au3 Gd2 Au4 99.36(2) 6_544 13
Au2 Gd2 Au4 57.15(4) . 13
Au2 Gd2 Au4 130.26(3) 4 13
Au1 Gd2 Au4 133.98(4) 7_545 13
Au1 Gd2 Au4 53.63(3) 6_544 13
Au4 Gd2 Au4 156.47(4) 10_556 13
Au2 Mn4 Au2 169.22(12) 7_545 .
Au2 Mn4 Au1 86.25(4) 7_545 .
Au2 Mn4 Au1 102.96(6) . .
Au2 Mn4 Au1 102.96(6) 7_545 7_545
Au2 Mn4 Au1 86.25(4) . 7_545
Au1 Mn4 Au1 64.61(6) . 7_545
Au2 Mn4 Au1 108.03(8) 7_545 16
Au2 Mn4 Au1 61.94(4) . 16
Au1 Mn4 Au1 162.53(2) . 16
Au1 Mn4 Au1 119.58(2) 7_545 16
Au2 Mn4 Au1 61.94(4) 7_545 10_566
Au2 Mn4 Au1 108.03(8) . 10_566
Au1 Mn4 Au1 119.58(2) . 10_566
Au1 Mn4 Au1 162.53(2) 7_545 10_566
Au1 Mn4 Au1 62.19(6) 16 10_566
Au2 Mn4 Au2 119.09(3) 7_545 13
Au2 Mn4 Au2 63.34(2) . 13
Au1 Mn4 Au2 57.12(3) . 13
Au1 Mn4 Au2 101.82(7) 7_545 13
Au1 Mn4 Au2 106.07(5) 16 13
Au1 Mn4 Au2 93.76(4) 10_566 13
Au2 Mn4 Au2 63.34(2) 7_545 11_566
Au2 Mn4 Au2 119.09(3) . 11_566
Au1 Mn4 Au2 101.82(7) . 11_566
Au1 Mn4 Au2 57.12(3) 7_545 11_566
Au1 Mn4 Au2 93.76(4) 16 11_566
Au1 Mn4 Au2 106.07(5) 10_566 11_566
Au2 Mn4 Au2 156.93(10) 13 11_566
Au2 Mn4 Gd1 113.59(3) 7_545 14_556
Au2 Mn4 Gd1 65.24(2) . 14_556
Au1 Mn4 Gd1 127.55(8) . 14_556
Au1 Mn4 Gd1 63.76(3) 7_545 14_556
Au1 Mn4 Gd1 56.57(3) 16 14_556
Au1 Mn4 Gd1 112.42(7) 10_566 14_556
Au2 Mn4 Gd1 127.30(2) 13 14_556
Au2 Mn4 Gd1 55.51(2) 11_566 14_556
Au2 Mn4 Gd1 65.24(2) 7_545 .
Au2 Mn4 Gd1 113.59(3) . .
Au1 Mn4 Gd1 63.76(3) . .
Au1 Mn4 Gd1 127.55(8) 7_545 .
Au1 Mn4 Gd1 112.42(7) 16 .
Au1 Mn4 Gd1 56.57(3) 10_566 .
Au2 Mn4 Gd1 55.51(2) 13 .
Au2 Mn4 Gd1 127.30(2) 11_566 .
Gd1 Mn4 Gd1 168.64(10) 14_556 .
Au2 Mn4 Gd2 56.07(3) 7_545 10_566
Au2 Mn4 Gd2 115.71(7) . 10_566
Au1 Mn4 Gd2 140.80(3) . 10_566
Au1 Mn4 Gd2 110.119(19) 7_545 10_566
Au1 Mn4 Gd2 55.93(4) 16 10_566
Au1 Mn4 Gd2 55.01(4) 10_566 10_566
Au2 Mn4 Gd2 147.98(8) 13 10_566
Au2 Mn4 Gd2 54.33(2) 11_566 10_566
Gd1 Mn4 Gd2 68.40(3) 14_556 10_566
Gd1 Mn4 Gd2 103.71(5) . 10_566
Au2 Mn4 Gd2 115.71(7) 7_545 13
Au2 Mn4 Gd2 56.07(3) . 13
Au1 Mn4 Gd2 110.119(19) . 13
Au1 Mn4 Gd2 140.80(3) 7_545 13
Au1 Mn4 Gd2 55.01(4) 16 13
Au1 Mn4 Gd2 55.93(4) 10_566 13
Au2 Mn4 Gd2 54.33(2) 13 13
Au2 Mn4 Gd2 147.98(8) 11_566 13
Gd1 Mn4 Gd2 103.71(5) 14_556 13
Gd1 Mn4 Gd2 68.40(3) . 13
Gd2 Mn4 Gd2 97.11(7) 10_566 13
Au2 Mn5 Au2 180.00(4) 13 5_445
Au2 Mn5 Au2 93.79(3) 13 16_545
Au2 Mn5 Au2 86.21(3) 5_445 16_545
Au2 Mn5 Au2 86.21(3) 13 8_455
Au2 Mn5 Au2 93.79(3) 5_445 8_455
Au2 Mn5 Au2 180.000(19) 16_545 8_455
Au2 Mn5 Au1 61.397(18) 13 .
Au2 Mn5 Au1 118.603(18) 5_445 .
Au2 Mn5 Au1 63.168(18) 16_545 .
Au2 Mn5 Au1 116.832(18) 8_455 .
Au2 Mn5 Au1 118.603(18) 13 9
Au2 Mn5 Au1 61.397(18) 5_445 9
Au2 Mn5 Au1 116.832(18) 16_545 9
Au2 Mn5 Au1 63.168(18) 8_455 9
Au1 Mn5 Au1 180.00(3) . 9
Au2 Mn5 Au1 63.168(18) 13 4
Au2 Mn5 Au1 116.832(18) 5_445 4
Au2 Mn5 Au1 61.397(18) 16_545 4
Au2 Mn5 Au1 118.603(18) 8_455 4
Au1 Mn5 Au1 94.22(3) . 4
Au1 Mn5 Au1 85.78(3) 9 4
Au2 Mn5 Au1 116.832(18) 13 12
Au2 Mn5 Au1 63.168(18) 5_445 12
Au2 Mn5 Au1 118.603(18) 16_545 12
Au2 Mn5 Au1 61.397(18) 8_455 12
Au1 Mn5 Au1 85.78(3) . 12
Au1 Mn5 Au1 94.22(3) 9 12
Au1 Mn5 Au1 180.00(4) 4 12
Au2 Mn5 Gd1 116.990(17) 13 10_556
Au2 Mn5 Gd1 63.010(17) 5_445 10_556
Au2 Mn5 Gd1 63.010(17) 16_545 10_556
Au2 Mn5 Gd1 116.990(17) 8_455 10_556
Au1 Mn5 Gd1 55.800(16) . 10_556
Au1 Mn5 Gd1 124.200(16) 9 10_556
Au1 Mn5 Gd1 124.200(16) 4 10_556
Au1 Mn5 Gd1 55.800(16) 12 10_556
Au2 Mn5 Gd1 63.010(17) 13 2_554
Au2 Mn5 Gd1 116.990(17) 5_445 2_554
Au2 Mn5 Gd1 116.990(17) 16_545 2_554
Au2 Mn5 Gd1 63.010(17) 8_455 2_554
Au1 Mn5 Gd1 124.200(16) . 2_554
Au1 Mn5 Gd1 55.800(16) 9 2_554
Au1 Mn5 Gd1 55.800(16) 4 2_554
Au1 Mn5 Gd1 124.200(16) 12 2_554
Gd1 Mn5 Gd1 180.00(3) 10_556 2_554
Au2 Mn5 Gd1 55.489(16) 13 .
Au2 Mn5 Gd1 124.511(16) 5_445 .
Au2 Mn5 Gd1 124.511(16) 16_545 .
Au2 Mn5 Gd1 55.489(16) 8_455 .
Au1 Mn5 Gd1 61.541(17) . .
Au1 Mn5 Gd1 118.459(17) 9 .
Au1 Mn5 Gd1 118.459(17) 4 .
Au1 Mn5 Gd1 61.541(17) 12 .
Gd1 Mn5 Gd1 89.329(9) 10_556 .
Gd1 Mn5 Gd1 90.671(9) 2_554 .
Au2 Mn5 Gd1 124.511(16) 13 9
Au2 Mn5 Gd1 55.489(16) 5_445 9
Au2 Mn5 Gd1 55.489(16) 16_545 9
Au2 Mn5 Gd1 124.511(16) 8_455 9
Au1 Mn5 Gd1 118.459(17) . 9
Au1 Mn5 Gd1 61.541(17) 9 9
Au1 Mn5 Gd1 61.541(17) 4 9
Au1 Mn5 Gd1 118.459(17) 12 9
Gd1 Mn5 Gd1 90.671(9) 10_556 9
Gd1 Mn5 Gd1 89.329(9) 2_554 9
Gd1 Mn5 Gd1 180.00(3) . 9

loop_
_geom_bond_atom_site_label_1
_geom_bond_atom_site_label_2
_geom_bond_distance
_geom_bond_site_symmetry_2
Au1 Mn5 2.8337(6) .
Au1 Au3 2.8535(9) .
Au1 Mn4 2.866(2) .
Au1 Au2 2.8780(9) 13
Au1 Au2 2.9526(9) 16_545
Au1 Au4 2.966(2) 10_556
Au1 Mn4 2.966(2) 10_556
Au1 Gd2 3.0065(11) .
Au1 Gd2 3.0514(7) 6_545
Au1 Au1 3.0636(13) 7_545
Au2 Mn4 2.7614(7) .
Au2 Au5 2.8034(7) 5
Au2 Mn5 2.8034(7) 5
Au2 Au3 2.8432(9) 14_556
Au2 Au1 2.8780(9) 13
Au2 Au1 2.9526(9) 16
Au2 Gd2 2.9956(11) 13
Au2 Gd2 3.0302(7) .
Au2 Gd1 3.0768(10) 13
Au2 Au2 3.1114(14) 13
Au2 Mn4 3.1338(9) 13
Au3 Au3 2.7601(16) 9_556
Au3 Au2 2.8432(9) 7_545
Au3 Au2 2.8432(9) 14_456
Au3 Au1 2.8535(9) 12
Au3 Gd1 2.8597(13) .
Au3 Gd2 3.0211(11) 14_456
Au3 Gd2 3.0211(11) 6_545
Au3 Gd1 3.1131(13) 10_556
Au3 Gd1 3.1489(13) 2
Gd1 Au1 3.0682(10) 10_566
Gd1 Au1 3.0682(10) 3
Gd1 Au2 3.0768(10) 8_455
Gd1 Au2 3.0768(10) 13
Gd1 Au3 3.1131(13) 10_566
Gd1 Au3 3.1489(13) 2_554
Gd1 Au1 3.3705(11) 12
Gd1 Au2 3.3961(11) 7_545
Gd1 Au2 3.3961(11) 14_456
Gd1 Mn4 3.4468(5) .
Gd2 Au2 2.9956(11) 16_545
Gd2 Au2 2.9956(11) 13
Gd2 Au1 3.0065(10) 4
Gd2 Au3 3.0211(11) 14_556
Gd2 Au3 3.0211(11) 6_544
Gd2 Au2 3.0302(7) 4
Gd2 Au1 3.0514(7) 7_545
Gd2 Au1 3.0514(7) 6_544
Gd2 Au4 3.4712(19) 10_556
Gd2 Au4 3.4712(19) 13
Mn4 Au2 2.7614(7) 7_545
Mn4 Au1 2.866(2) 7_545
Mn4 Au1 2.966(2) 16
Mn4 Au1 2.966(2) 10_566
Mn4 Au2 3.1338(9) 13
Mn4 Au2 3.1338(9) 11_566
Mn4 Gd1 3.4468(5) 14_556
Mn4 Gd2 3.4712(19) 10_566
Mn4 Gd2 3.4712(19) 13
Mn5 Au2 2.8034(7) 13
Mn5 Au2 2.8034(7) 5_445
Mn5 Au2 2.8034(7) 16_545
Mn5 Au2 2.8034(7) 8_455
Mn5 Au1 2.8337(6) 9
Mn5 Au1 2.8337(6) 4
Mn5 Au1 2.8337(6) 12
Mn5 Gd1 3.5730(11) 10_556
Mn5 Gd1 3.5730(11) 2_554
Mn5 Gd1 3.6205(11) 9
